data_1524992
loop_
_publ_author_name
'Norlund Christensen, A.'
'Ollivier, G.'

_publ_section_title
;
 Hydrothermal and high-pressure preparation of some Ba Mn O3 modifications
 and low-temperature magnetic properties of Ba Mn O3 (2H)
;
_journal_name_full 'Journal of Solid State Chemistry'
_journal_page_first 131
_journal_page_last 137
_journal_volume 4
_journal_year 1972
_chemical_formula_sum 'Ba Mn O3'
_space_group_IT_number 194
_symmetry_space_group_name_Hall '-P 6c 2c'
_symmetry_space_group_name_H-M 'P 63/m m c'
_cell_angle_alpha 90
_cell_angle_beta 90
_cell_angle_gamma 120
_cell_formula_units_Z 2
_cell_length_a 5.694
_cell_length_b 5.694
_cell_length_c 4.806
_cell_volume 134.943
_citation_journal_id_ASTM JSSCBI
_cod_data_source_file NorlundChristensen_JSSCBI_1972_1784.cif
_cod_data_source_block Ba1Mn1O3
_cod_original_cell_volume 134.9427
_cod_original_formula_sum 'Ba1 Mn1 O3'
_cod_database_code 1524992

loop_
_symmetry_equiv_pos_as_xyz
x,y,z
x-y,x,z+1/2
-y,x-y,z
-x,-y,z+1/2
-x+y,-x,z
y,-x+y,z+1/2
-y,-x,-z+1/2
x-y,-y,-z
x,x-y,-z+1/2
y,x,-z
-x+y,y,-z+1/2
-x,-x+y,-z
-x,-y,-z
-x+y,-x,-z-1/2
y,-x+y,-z
x,y,-z-1/2
x-y,x,-z
-y,x-y,-z-1/2
y,x,z-1/2
-x+y,y,z
-x,-x+y,z-1/2
-y,-x,z
x-y,-y,z-1/2
x,x-y,z

loop_
_atom_site_label
_atom_site_type_symbol
_atom_site_fract_x
_atom_site_fract_y
_atom_site_fract_z
_atom_site_occupancy
_atom_site_U_iso_or_equiv
Ba1 Ba+2 0.3333 0.6667 0.75 1 0.0
O1 O-2 0.158 0.316 0.25 1 0.0
Mn1 Mn+4 0 0 0 1 0.0
